data_7012629
loop_
_publ_author_name
'Rarig, Jr., Randy S.'
'Zubieta, Jon'

_publ_section_title
;
 Solid state coordination chemistry: secondary metal--ligand influences
 on the structures of vanadium oxides. Hydrothermal syntheses and
 structures of [Zn(tpytrz)2V2O6], [Zn3(tpytrz)2(H2O)2V6O18]&#x00B7;6H2O
 and [Cu3(tpytrz)2(H2O)2V8O23]&#x00B7;3H2O (tpytrz =
 2,4,6-tri(4-pyridyl)-1,3,5-triazine)Electronic supplementary
 information (ESI) available: colour versions of Fig. 1--3. See
 http://www.rsc.org/suppdata/dt/b2/b212458k/
;
_journal_issue 9
_journal_name_full 'Dalton Transactions'
_journal_page_first 1861
_journal_paper_doi 10.1039/b212458k
_journal_year 2003
_chemical_formula_sum 'C18 H17 Cu1.5 N6 O14 V4'
_chemical_formula_weight 840.45
_chemical_name_systematic
; 
? 
;
_space_group_IT_number 60
_symmetry_cell_setting orthorhombic
_symmetry_space_group_name_Hall '-P 2n 2ab'
_symmetry_space_group_name_H-M 'P b c n'
_atom_sites_solution_hydrogens geom
_atom_sites_solution_primary direct
_atom_sites_solution_secondary difmap
_audit_creation_method SHELXL-97
_cell_angle_alpha 90.00
_cell_angle_beta 90.00
_cell_angle_gamma 90.00
_cell_formula_units_Z 8
_cell_length_a 14.368(3)
_cell_length_b 25.739(5)
_cell_length_c 14.813(3)
_cell_measurement_reflns_used 6829
_cell_measurement_temperature 90(2)
_cell_measurement_theta_max 29.22
_cell_measurement_theta_min 1.58
_cell_volume 5478.1(19)
_computing_cell_refinement 'Bruker SMART'
_computing_data_collection 'Bruker SMART'
_computing_data_reduction 'Burker SAINT'
_computing_molecular_graphics 'Bruker SHELXTL and CrystalMaker 5.X'
_computing_publication_material 'Bruker SHELXTL'
_computing_structure_refinement 'SHELXL-97 (Sheldrick, 1997)'
_computing_structure_solution 'SHELXS-97 (Sheldrick, 1990)'
_diffrn_ambient_temperature 90(2)
_diffrn_detector_area_resol_mean '512 x 512'
_diffrn_measured_fraction_theta_full 0.916
_diffrn_measured_fraction_theta_max 0.916
_diffrn_measurement_device_type 'APEX CCD area detector'
_diffrn_measurement_method 'Phi and omega scans'
_diffrn_radiation_monochromator graphite
_diffrn_radiation_source 'fine-focus sealed tube'
_diffrn_radiation_type MoK\a
_diffrn_radiation_wavelength 0.71073
_diffrn_reflns_av_R_equivalents 0.1129
_diffrn_reflns_av_sigmaI/netI 0.0640
_diffrn_reflns_limit_h_max 19
_diffrn_reflns_limit_h_min -19
_diffrn_reflns_limit_k_max 34
_diffrn_reflns_limit_k_min -34
_diffrn_reflns_limit_l_max 19
_diffrn_reflns_limit_l_min -19
_diffrn_reflns_number 55576
_diffrn_reflns_theta_full 29.22
_diffrn_reflns_theta_max 29.22
_diffrn_reflns_theta_min 1.58
_diffrn_standards_decay_% <1%
_exptl_absorpt_coefficient_mu 2.535
_exptl_absorpt_correction_T_max 0.9278
_exptl_absorpt_correction_T_min 0.6311
_exptl_absorpt_correction_type mulit-scan
_exptl_absorpt_process_details 'SADABS SHELXL-97 (Sheldrick, 1997)'
_exptl_crystal_density_diffrn 2.038
_exptl_crystal_density_method 'not measured'
_exptl_crystal_F_000 3316
_exptl_crystal_size_max 0.20
_exptl_crystal_size_mid 0.08
_exptl_crystal_size_min 0.03
_refine_diff_density_max 1.433
_refine_diff_density_min -0.963
_refine_diff_density_rms 0.166
_refine_ls_extinction_method none
_refine_ls_goodness_of_fit_ref 1.108
_refine_ls_hydrogen_treatment constr
_refine_ls_matrix_type full
_refine_ls_number_parameters 404
_refine_ls_number_reflns 6829
_refine_ls_number_restraints 0
_refine_ls_restrained_S_all 1.108
_refine_ls_R_factor_all 0.0863
_refine_ls_R_factor_gt 0.0523
_refine_ls_shift/su_max 0.001
_refine_ls_shift/su_mean 0.000
_refine_ls_structure_factor_coef Fsqd
_refine_ls_weighting_details 'calc w=1/[\s^2^(Fo^2^)+(0.0702P)^2^+0.0000P] where P=(Fo^2^+2Fc^2^)/3'
_refine_ls_weighting_scheme calc
_refine_ls_wR_factor_gt 0.1197
_refine_ls_wR_factor_ref 0.1435
_reflns_number_gt 4839
_reflns_number_total 6829
_reflns_threshold_expression >2sigma(I)
_cod_data_source_file b212458k.txt
_cod_data_source_block pbcn
_cod_depositor_comments
;
The following automatic conversions were performed:
'_symmetry_cell_setting' value 'Orthorhombic' changed to 'orthorhombic'
according to '/home/saulius/struct/CIF-dictionaries/cif_core.dic'
dictionary named 'cif_core.dic' version 2.4.1 from 2010-06-29.

Automatic conversion script
Id: cif_fix_enum 1527 2010-12-29 10:47:43Z saulius 
;
_cod_original_cell_volume 5478.3(17)
_cod_original_sg_symbol_H-M Pbcn
_cod_original_formula_sum 'C18 H17 Cu1.50 N6 O14 V4'
_cod_database_code 7012629

loop_
_symmetry_equiv_pos_as_xyz
'x, y, z'
'-x+1/2, -y+1/2, z+1/2'
'-x, y, -z+1/2'
'x+1/2, -y+1/2, -z'
'-x, -y, -z'
'x-1/2, y-1/2, -z-1/2'
'x, -y, z-1/2'
'-x-1/2, y-1/2, z'

loop_
_atom_site_label
_atom_site_type_symbol
_atom_site_fract_x
_atom_site_fract_y
_atom_site_fract_z
_atom_site_U_iso_or_equiv
_atom_site_adp_type
_atom_site_occupancy
_atom_site_symmetry_multiplicity
_atom_site_calc_flag
_atom_site_refinement_flags
_atom_site_disorder_assembly
_atom_site_disorder_group
Cu1 Cu 0.70597(4) 0.20069(2) 0.17301(4) 0.01478(14) Uani 1 1 d . . .
Cu2 Cu 0.5000 0.0000 0.5000 0.0214(2) Uani 1 2 d S . .
V1 V 0.59900(6) 0.20402(3) -0.03504(6) 0.01637(19) Uani 1 1 d . . .
V2 V 0.79573(5) 0.18850(3) 0.38815(6) 0.01407(18) Uani 1 1 d . . .
V3 V 0.63607(5) 0.18966(3) 0.55221(6) 0.01595(19) Uani 1 1 d . . .
V4 V 0.58242(6) 0.08352(3) 0.66602(6) 0.0203(2) Uani 1 1 d . . .
O1 O 0.6331(2) 0.27002(13) -0.0444(2) 0.0209(8) Uani 1 1 d . . .
O2 O 0.6332(3) 0.17140(14) -0.1237(2) 0.0296(9) Uani 1 1 d . . .
O3 O 0.6414(2) 0.17816(13) 0.0630(2) 0.0221(8) Uani 1 1 d . . .
O4 O 0.7619(2) 0.21718(13) 0.2906(2) 0.0185(7) Uani 1 1 d . . .
O5 O 0.8499(2) 0.13628(13) 0.3626(2) 0.0205(8) Uani 1 1 d . . .
O6 O 0.6920(2) 0.16909(14) 0.4514(2) 0.0218(8) Uani 1 1 d . . .
O7 O 0.5239(3) 0.20066(17) 0.5266(3) 0.0369(11) Uani 1 1 d . . .
O8 O 0.6824(2) 0.24243(14) 0.5900(3) 0.0234(8) Uani 1 1 d . . .
O9 O 0.6469(2) 0.14109(14) 0.6371(2) 0.0228(8) Uani 1 1 d . . .
O10 O 0.5000 0.0994(2) 0.7500 0.0323(14) Uani 1 2 d S . .
O11 O 0.6472(3) 0.03845(18) 0.7068(3) 0.0490(12) Uani 1 1 d . . .
O12 O 0.5319(2) 0.06117(16) 0.5700(3) 0.0337(10) Uani 1 1 d . . .
O96 O 0.5886(3) 0.1503(2) 0.2789(4) 0.0713(19) Uani 1 1 d . . .
O97 O 0.4769(10) 0.0681(10) 0.3825(14) 0.173(11) Uani 0.50 1 d P . .
O98 O 0.5000 0.2359(4) 0.7500 0.108(4) Uani 1 2 d S . .
O99 O 0.5266(12) 0.0406(5) 0.2854(12) 0.112(6) Uani 0.50 1 d P . .
C1 C 0.5515(3) 0.27370(18) 0.1481(3) 0.0147(9) Uani 1 1 d . . .
H1 H 0.5171 0.2443 0.1332 0.018 Uiso 1 1 calc R . .
C2 C 0.5135(3) 0.32185(17) 0.1322(3) 0.0138(9) Uani 1 1 d . . .
H2 H 0.4547 0.3246 0.1063 0.017 Uiso 1 1 calc R . .
C3 C 0.5627(3) 0.36628(17) 0.1548(3) 0.0129(9) Uani 1 1 d . . .
C4 C 0.6474(3) 0.36006(18) 0.1950(3) 0.0138(9) Uani 1 1 d . . .
H4 H 0.6821 0.3888 0.2126 0.017 Uiso 1 1 calc R . .
C5 C 0.6807(3) 0.31060(18) 0.2091(3) 0.0155(9) Uani 1 1 d . . .
H5 H 0.7378 0.3067 0.2378 0.019 Uiso 1 1 calc R . .
C6 C 0.5252(3) 0.41879(17) 0.1389(3) 0.0122(9) Uani 1 1 d . . .
C7 C 0.7532(3) 0.09108(18) 0.1671(3) 0.0172(10) Uani 1 1 d . . .
H7 H 0.6894 0.0873 0.1758 0.021 Uiso 1 1 calc R . .
C8 C 0.8063(3) 0.04713(18) 0.1626(3) 0.0180(10) Uani 1 1 d . . .
H8 H 0.7799 0.0144 0.1702 0.022 Uiso 1 1 calc R . .
C9 C 0.8984(3) 0.05255(17) 0.1466(3) 0.0107(9) Uani 1 1 d . . .
C10 C 0.9342(3) 0.10231(18) 0.1400(3) 0.0166(10) Uani 1 1 d . . .
H10 H 0.9976 0.1072 0.1305 0.020 Uiso 1 1 calc R . .
C11 C 0.8763(3) 0.14436(18) 0.1474(3) 0.0178(10) Uani 1 1 d . . .
H11 H 0.9013 0.1776 0.1435 0.021 Uiso 1 1 calc R . .
C12 C 0.9570(3) 0.00578(17) 0.1378(3) 0.0121(9) Uani 1 1 d . . .
C13 C 1.0934(3) -0.02927(16) 0.1057(3) 0.0107(8) Uani 1 1 d . . .
C14 C 0.3370(3) 0.05638(19) 0.5523(4) 0.0230(12) Uani 1 1 d . . .
H14 H 0.3766 0.0847 0.5459 0.028 Uiso 1 1 calc R . .
C15 C 0.2476(3) 0.06491(18) 0.5749(4) 0.0211(11) Uani 1 1 d . . .
H15 H 0.2254 0.0984 0.5840 0.025 Uiso 1 1 calc R . .
C16 C 0.1900(3) 0.02246(17) 0.5842(3) 0.0133(9) Uani 1 1 d . . .
C17 C 0.2265(3) -0.02679(18) 0.5726(3) 0.0174(10) Uani 1 1 d . . .
H17 H 0.1891 -0.0559 0.5805 0.021 Uiso 1 1 calc R . .
C18 C 0.3156(3) -0.03213(19) 0.5501(4) 0.0202(11) Uani 1 1 d . . .
H18 H 0.3399 -0.0653 0.5421 0.024 Uiso 1 1 calc R . .
N1 N 0.6347(3) 0.26760(15) 0.1835(3) 0.0136(8) Uani 1 1 d . . .
N2 N 0.4377(2) 0.42191(14) 0.1150(3) 0.0128(8) Uani 1 1 d . . .
N3 N 0.7873(3) 0.13890(15) 0.1599(3) 0.0144(8) Uani 1 1 d . . .
N4 N 0.9194(3) -0.04044(14) 0.1521(3) 0.0125(8) Uani 1 1 d . . .
N5 N 1.0434(2) 0.01411(14) 0.1145(3) 0.0135(8) Uani 1 1 d . . .
N6 N 0.3709(3) 0.00897(16) 0.5388(3) 0.0184(9) Uani 1 1 d . . .

loop_
_atom_site_aniso_label
_atom_site_aniso_U_11
_atom_site_aniso_U_22
_atom_site_aniso_U_33
_atom_site_aniso_U_23
_atom_site_aniso_U_13
_atom_site_aniso_U_12
Cu1 0.0116(3) 0.0127(3) 0.0200(3) -0.0026(2) -0.0041(2) 0.0055(2)
Cu2 0.0072(4) 0.0203(4) 0.0366(5) -0.0106(4) 0.0070(3) -0.0031(3)
V1 0.0136(4) 0.0147(4) 0.0208(4) 0.0016(3) -0.0046(3) -0.0005(3)
V2 0.0129(4) 0.0125(4) 0.0169(4) 0.0007(3) -0.0006(3) 0.0017(3)
V3 0.0092(4) 0.0193(4) 0.0193(4) -0.0040(3) -0.0007(3) 0.0005(3)
V4 0.0132(4) 0.0169(4) 0.0308(5) -0.0011(4) 0.0102(3) 0.0005(3)
O1 0.0186(18) 0.0174(17) 0.027(2) -0.0017(15) 0.0066(15) -0.0028(14)
O2 0.048(3) 0.0206(19) 0.020(2) -0.0051(16) -0.0031(17) 0.0011(18)
O3 0.0229(19) 0.0190(18) 0.024(2) -0.0035(15) -0.0063(15) 0.0077(14)
O4 0.0193(17) 0.0148(16) 0.0213(18) 0.0006(14) -0.0025(14) 0.0051(13)
O5 0.0161(17) 0.0141(16) 0.031(2) 0.0011(15) -0.0027(15) 0.0028(14)
O6 0.0206(18) 0.0257(19) 0.0190(19) -0.0054(15) 0.0066(14) -0.0070(15)
O7 0.0135(18) 0.044(3) 0.053(3) -0.012(2) -0.0101(17) 0.0032(17)
O8 0.0206(18) 0.0201(18) 0.029(2) -0.0037(16) -0.0051(15) 0.0004(15)
O9 0.0152(17) 0.032(2) 0.0213(19) 0.0046(16) -0.0004(14) -0.0100(15)
O10 0.027(3) 0.027(3) 0.042(4) 0.000 0.023(3) 0.000
O11 0.045(3) 0.036(3) 0.065(3) 0.009(2) 0.010(2) 0.024(2)
O12 0.0100(17) 0.034(2) 0.057(3) -0.025(2) 0.0074(17) -0.0071(15)
O96 0.042(3) 0.079(4) 0.093(4) -0.048(3) -0.034(3) 0.028(3)
O97 0.054(9) 0.29(3) 0.178(18) 0.179(19) 0.040(10) 0.072(12)
O98 0.128(10) 0.106(9) 0.089(8) 0.000 -0.025(7) 0.000
O99 0.129(14) 0.046(7) 0.160(16) -0.026(8) -0.096(11) 0.007(8)
C1 0.011(2) 0.013(2) 0.020(3) -0.0051(19) -0.0021(18) -0.0005(17)
C2 0.0051(19) 0.015(2) 0.021(2) -0.0006(19) -0.0049(17) 0.0004(16)
C3 0.012(2) 0.011(2) 0.015(2) -0.0004(18) 0.0028(17) 0.0025(17)
C4 0.007(2) 0.015(2) 0.020(2) -0.0006(19) 0.0006(17) -0.0003(16)
C5 0.010(2) 0.019(2) 0.018(2) -0.002(2) -0.0018(18) 0.0013(17)
C6 0.009(2) 0.013(2) 0.015(2) 0.0014(18) 0.0011(17) -0.0011(17)
C7 0.007(2) 0.018(2) 0.026(3) -0.005(2) 0.0013(18) 0.0031(17)
C8 0.011(2) 0.012(2) 0.031(3) 0.000(2) 0.0036(19) -0.0009(17)
C9 0.0069(19) 0.013(2) 0.013(2) -0.0010(17) -0.0005(16) 0.0008(16)
C10 0.009(2) 0.014(2) 0.027(3) 0.001(2) 0.0024(19) -0.0020(17)
C11 0.015(2) 0.009(2) 0.029(3) 0.0025(19) 0.002(2) 0.0002(17)
C12 0.0079(19) 0.014(2) 0.014(2) 0.0008(18) 0.0013(16) 0.0004(17)
C13 0.0088(19) 0.010(2) 0.013(2) 0.0018(17) 0.0018(16) 0.0000(16)
C14 0.012(2) 0.013(2) 0.044(3) -0.001(2) 0.006(2) -0.0044(18)
C15 0.012(2) 0.011(2) 0.040(3) -0.007(2) 0.005(2) -0.0005(18)
C16 0.008(2) 0.012(2) 0.020(2) 0.0022(18) 0.0010(17) 0.0007(16)
C17 0.011(2) 0.011(2) 0.030(3) 0.002(2) 0.0061(19) -0.0007(17)
C18 0.012(2) 0.016(2) 0.032(3) -0.003(2) 0.005(2) 0.0025(18)
N1 0.0086(17) 0.0141(19) 0.018(2) -0.0001(16) -0.0012(15) 0.0020(14)
N2 0.0073(17) 0.0098(17) 0.021(2) 0.0009(16) -0.0022(15) -0.0013(14)
N3 0.0087(17) 0.0140(19) 0.020(2) -0.0011(16) -0.0011(15) 0.0042(14)
N4 0.0091(17) 0.0089(17) 0.020(2) 0.0010(15) 0.0009(15) -0.0018(14)
N5 0.0082(17) 0.0121(18) 0.020(2) 0.0005(16) 0.0022(15) 0.0005(14)
N6 0.0078(17) 0.021(2) 0.027(2) -0.0037(18) 0.0059(16) -0.0020(15)

loop_
_atom_type_symbol
_atom_type_description
_atom_type_scat_dispersion_real
_atom_type_scat_dispersion_imag
_atom_type_scat_source
C C 0.0033 0.0016 'International Tables Vol C Tables 4.2.6.8 and 6.1.1.4'
H H 0.0000 0.0000 'International Tables Vol C Tables 4.2.6.8 and 6.1.1.4'
N N 0.0061 0.0033 'International Tables Vol C Tables 4.2.6.8 and 6.1.1.4'
O O 0.0106 0.0060 'International Tables Vol C Tables 4.2.6.8 and 6.1.1.4'
V V 0.3005 0.5294 'International Tables Vol C Tables 4.2.6.8 and 6.1.1.4'
Cu Cu 0.3201 1.2651 'International Tables Vol C Tables 4.2.6.8 and 6.1.1.4'

loop_
_geom_angle_atom_site_label_1
_geom_angle_atom_site_label_2
_geom_angle_atom_site_label_3
_geom_angle
_geom_angle_site_symmetry_1
_geom_angle_site_symmetry_3
_geom_angle_publ_flag
O3 Cu1 O4 173.34(15) . . ?
O3 Cu1 N3 87.70(15) . . ?
O4 Cu1 N3 91.10(15) . . ?
O3 Cu1 N1 94.38(15) . . ?
O4 Cu1 N1 87.43(15) . . ?
N3 Cu1 N1 174.35(16) . . ?
O3 Cu1 O8 93.88(14) . 2_654 ?
O4 Cu1 O8 92.72(14) . 2_654 ?
N3 Cu1 O8 92.50(14) . 2_654 ?
N1 Cu1 O8 82.12(14) . 2_654 ?
O3 Cu1 O96 92.65(15) . . ?
O4 Cu1 O96 80.85(15) . . ?
N3 Cu1 O96 92.31(16) . . ?
N1 Cu1 O96 92.85(15) . . ?
O8 Cu1 O96 172.04(14) 2_654 . ?
O12 Cu2 O12 180.00(14) 5_656 . ?
O12 Cu2 N6 91.67(16) 5_656 . ?
O12 Cu2 N6 88.33(16) . . ?
O12 Cu2 N6 88.33(16) 5_656 5_656 ?
O12 Cu2 N6 91.67(16) . 5_656 ?
N6 Cu2 N6 180.0(2) . 5_656 ?
O12 Cu2 O97 80.4(7) 5_656 5_656 ?
O12 Cu2 O97 99.6(7) . 5_656 ?
N6 Cu2 O97 90.2(3) . 5_656 ?
N6 Cu2 O97 89.8(3) 5_656 5_656 ?
O12 Cu2 O97 99.6(7) 5_656 . ?
O12 Cu2 O97 80.4(7) . . ?
N6 Cu2 O97 89.8(3) . . ?
N6 Cu2 O97 90.2(3) 5_656 . ?
O97 Cu2 O97 180.000(1) 5_656 . ?
O2 V1 O3 112.03(18) . . ?
O2 V1 O7 109.4(2) . 3_655 ?
O3 V1 O7 106.03(19) . 3_655 ?
O2 V1 O1 110.25(18) . . ?
O3 V1 O1 109.93(17) . . ?
O7 V1 O1 109.11(18) 3_655 . ?
O5 V2 O4 107.71(18) . . ?
O5 V2 O1 110.89(17) . 2_655 ?
O4 V2 O1 112.41(17) . 2_655 ?
O5 V2 O6 106.75(17) . . ?
O4 V2 O6 108.80(17) . . ?
O1 V2 O6 110.08(17) 2_655 . ?
O8 V3 O7 109.4(2) . . ?
O8 V3 O6 110.83(18) . . ?
O7 V3 O6 107.1(2) . . ?
O8 V3 O9 108.09(18) . . ?
O7 V3 O9 111.2(2) . . ?
O6 V3 O9 110.18(17) . . ?
O11 V4 O12 108.6(2) . . ?
O11 V4 O10 106.9(2) . . ?
O12 V4 O10 112.44(14) . . ?
O11 V4 O9 112.7(2) . . ?
O12 V4 O9 107.46(19) . . ?
O10 V4 O9 108.8(2) . . ?
V1 O1 V2 140.8(2) . 2_654 ?
V1 O3 Cu1 139.3(2) . . ?
V2 O4 Cu1 141.2(2) . . ?
V3 O6 V2 135.9(2) . . ?
V3 O7 V1 161.5(3) . 3_655 ?
V3 O8 Cu1 158.5(2) . 2_655 ?
V3 O9 V4 134.6(2) . . ?
V4 O10 V4 153.3(3) 3_656 . ?
V4 O12 Cu2 145.5(3) . . ?
N1 C1 C2 122.5(4) . . ?
C1 C2 C3 120.0(4) . . ?
C4 C3 C2 117.6(4) . . ?
C4 C3 C6 120.2(4) . . ?
C2 C3 C6 122.1(4) . . ?
C3 C4 C5 119.0(4) . . ?
N1 C5 C4 123.2(4) . . ?
N2 C6 N4 124.5(4) . 8_765 ?
N2 C6 C3 116.8(4) . . ?
N4 C6 C3 118.7(4) 8_765 . ?
N3 C7 C8 123.9(4) . . ?
C9 C8 C7 118.0(4) . . ?
C8 C9 C10 118.1(4) . . ?
C8 C9 C12 119.3(4) . . ?
C10 C9 C12 122.5(4) . . ?
C11 C10 C9 120.0(4) . . ?
N3 C11 C10 121.6(4) . . ?
N5 C12 N4 125.3(4) . . ?
N5 C12 C9 115.6(4) . . ?
N4 C12 C9 119.2(4) . . ?
N5 C13 N2 126.5(4) . 8_755 ?
N5 C13 C16 116.1(4) . 7_655 ?
N2 C13 C16 117.4(4) 8_755 7_655 ?
N6 C14 C15 122.5(4) . . ?
C14 C15 C16 118.0(4) . . ?
C15 C16 C17 119.1(4) . . ?
C15 C16 C13 120.4(4) . 7_456 ?
C17 C16 C13 120.4(4) . 7_456 ?
C18 C17 C16 119.4(4) . . ?
C17 C18 N6 121.5(4) . . ?
C1 N1 C5 117.5(4) . . ?
C1 N1 Cu1 122.4(3) . . ?
C5 N1 Cu1 118.5(3) . . ?
C6 N2 C13 113.9(4) . 8_765 ?
C11 N3 C7 118.3(4) . . ?
C11 N3 Cu1 120.4(3) . . ?
C7 N3 Cu1 121.2(3) . . ?
C12 N4 C6 116.2(4) . 8_755 ?
C12 N5 C13 113.6(4) . . ?
C14 N6 C18 119.4(4) . . ?
C14 N6 Cu2 120.0(3) . . ?
C18 N6 Cu2 120.5(3) . . ?

loop_
_geom_bond_atom_site_label_1
_geom_bond_atom_site_label_2
_geom_bond_distance
_geom_bond_site_symmetry_2
_geom_bond_publ_flag
Cu1 O3 1.963(3) . ?
Cu1 O4 1.965(3) . ?
Cu1 N3 1.983(4) . ?
Cu1 N1 2.010(4) . ?
Cu1 O8 2.496(4) 2_654 ?
Cu1 O96 2.644(7) . ?
Cu2 O12 1.940(4) 5_656 ?
Cu2 O12 1.940(4) . ?
Cu2 N6 1.956(4) . ?
Cu2 N6 1.956(4) 5_656 ?
Cu2 O97 2.492(14) 5_656 ?
Cu2 O97 2.492(14) . ?
V1 O2 1.635(4) . ?
V1 O3 1.710(4) . ?
V1 O7 1.772(4) 3_655 ?
V1 O1 1.773(3) . ?
V2 O5 1.599(3) . ?
V2 O4 1.693(3) . ?
V2 O1 1.785(3) 2_655 ?
V2 O6 1.829(3) . ?
V3 O8 1.613(4) . ?
V3 O7 1.680(4) . ?
V3 O6 1.777(3) . ?
V3 O9 1.780(4) . ?
V4 O11 1.606(4) . ?
V4 O12 1.697(4) . ?
V4 O10 1.7652(15) . ?
V4 O9 1.799(4) . ?
O1 V2 1.785(3) 2_654 ?
O7 V1 1.772(4) 3_655 ?
O8 Cu1 2.496(4) 2_655 ?
O10 V4 1.7652(15) 3_656 ?
O99 O99 1.30(2) 3_655 ?
C1 N1 1.314(6) . ?
C1 C2 1.375(6) . ?
C2 C3 1.386(6) . ?
C3 C4 1.365(6) . ?
C3 C6 1.474(6) . ?
C4 C5 1.376(6) . ?
C5 N1 1.344(6) . ?
C6 N2 1.308(5) . ?
C6 N4 1.332(6) 8_765 ?
C7 N3 1.329(6) . ?
C7 C8 1.366(6) . ?
C8 C9 1.352(6) . ?
C9 C10 1.383(6) . ?
C9 C12 1.474(6) . ?
C10 C11 1.370(6) . ?
C11 N3 1.300(6) . ?
C12 N5 1.307(5) . ?
C12 N4 1.323(6) . ?
C13 N5 1.334(5) . ?
C13 N2 1.341(5) 8_755 ?
C13 C16 1.434(6) 7_655 ?
C14 N6 1.329(6) . ?
C14 C15 1.345(7) . ?
C15 C16 1.378(6) . ?
C16 C17 1.383(6) . ?
C16 C13 1.434(6) 7_456 ?
C17 C18 1.330(6) . ?
C18 N6 1.333(6) . ?
N2 C13 1.341(5) 8_765 ?
N4 C6 1.332(6) 8_755 ?
